data_4342827
loop_
_publ_author_name
'Wu, Xinyuan'
'Huang, Tao'
'Lekich, Travis T.'
'Sommer, Roger D.'
'Weare, Walter W.'

_publ_section_title
;
 Synthesis of Unsupported d(1)-d(x) Oxido-Bridged Heterobimetallic
 Complexes Containing V(IV): A New Direction for Metal-to-Metal Charge
 Transfer.
;
_journal_issue 11
_journal_name_full 'Inorganic chemistry'
_journal_page_first 5322
_journal_page_last 5328
_journal_paper_doi 10.1021/acs.inorgchem.5b00370
_journal_volume 54
_journal_year 2015
_chemical_formula_moiety 'C51 H47 Fe N9 O V, 2(C F3 O3 S), H2 O'
_chemical_formula_sum 'C53 H49 F6 Fe N9 O8 S2 V'
_chemical_formula_weight 1224.92
_chemical_name_common XW-VOFe
_space_group_crystal_system monoclinic
_space_group_IT_number 14
_space_group_name_Hall '-P 2yn'
_space_group_name_H-M_alt 'P 1 21/n 1'
_symmetry_space_group_name_Hall '-P 2yn'
_symmetry_space_group_name_H-M 'P 1 21/n 1'
_atom_sites_solution_hydrogens mixed
_cell_angle_alpha 90
_cell_angle_beta 113.486(2)
_cell_angle_gamma 90
_cell_formula_units_Z 4
_cell_length_a 18.3672(11)
_cell_length_b 15.7643(10)
_cell_length_c 18.8744(11)
_cell_measurement_reflns_used 155
_cell_measurement_temperature 110.(2)
_cell_measurement_theta_max 22.6705
_cell_measurement_theta_min 1.9302
_cell_volume 5012.3(5)
_computing_cell_refinement 'APEX2 v2014.5-0 (Bruker AXS)'
_computing_data_collection 'Bruker Instrument Service v2013.12.0.0'
_computing_data_reduction 'SAINT V8.34A (Bruker AXS Inc., 2013)'
_computing_structure_refinement 'SHELXL-2013 (Sheldrick, 2013)'
_diffrn_ambient_temperature 110.(2)
_diffrn_detector_area_resol_mean 8.3333
_diffrn_measured_fraction_theta_full 1.000
_diffrn_measured_fraction_theta_max 1.000
_diffrn_measurement_device_type 'Bruker-Nonius X8 Kappa APEX II'
_diffrn_measurement_method 'phi and omega scans'
_diffrn_radiation_monochromator graphite
_diffrn_radiation_type MoK\a
_diffrn_radiation_wavelength 0.71073
_diffrn_reflns_av_R_equivalents 0.0499
_diffrn_reflns_av_unetI/netI 0.0330
_diffrn_reflns_limit_h_max 19
_diffrn_reflns_limit_h_min -20
_diffrn_reflns_limit_k_max 17
_diffrn_reflns_limit_k_min -17
_diffrn_reflns_limit_l_max 21
_diffrn_reflns_limit_l_min -21
_diffrn_reflns_number 58071
_diffrn_reflns_theta_full 23.82
_diffrn_reflns_theta_max 23.82
_diffrn_reflns_theta_min 1.31
_diffrn_source 'fine-focus sealed tube'
_exptl_absorpt_coefficient_mu 0.650
_exptl_absorpt_correction_T_max 0.98
_exptl_absorpt_correction_T_min 0.84
_exptl_absorpt_correction_type multi-scan
_exptl_absorpt_process_details 'SADABS V2014/2 (Bruker AXS Inc.)'
_exptl_crystal_colour brown-red
_exptl_crystal_density_diffrn 1.623
_exptl_crystal_density_method 'not measured'
_exptl_crystal_description plate
_exptl_crystal_F_000 2516
_exptl_crystal_size_max 0.407
_exptl_crystal_size_mid 0.338
_exptl_crystal_size_min 0.036
_refine_diff_density_max 0.782
_refine_diff_density_min -0.529
_refine_ls_extinction_method none
_refine_ls_goodness_of_fit_ref 1.030
_refine_ls_hydrogen_treatment constr
_refine_ls_matrix_type full
_refine_ls_number_parameters 730
_refine_ls_number_reflns 7711
_refine_ls_number_restraints 0
_refine_ls_restrained_S_all 1.030
_refine_ls_R_factor_all 0.0520
_refine_ls_R_factor_gt 0.0356
_refine_ls_shift/su_max 0.001
_refine_ls_shift/su_mean 0.000
_refine_ls_structure_factor_coef Fsqd
_refine_ls_weighting_details
;
w=1/[\s^2^(Fo^2^)+(0.0387P)^2^+8.4327P]
where P=(Fo^2^+2Fc^2^)/3
;
_refine_ls_weighting_scheme calc
_refine_ls_wR_factor_gt 0.0844
_refine_ls_wR_factor_ref 0.0933
_reflns_number_gt 6166
_reflns_number_total 7711
_reflns_threshold_expression 'I > 2\s(I)'
_cod_data_source_file ic5b00370_si_002.cif
_cod_data_source_block Fe
_cod_depositor_comments 'Adding full bibliography for 4342825--4342830.cif.'
_cod_database_code 4342827

loop_
_space_group_symop_operation_xyz
'x, y, z'
'-x+1/2, y+1/2, -z+1/2'
'-x, -y, -z'
'x-1/2, -y-1/2, z-1/2'

loop_
_atom_site_type_symbol
_atom_site_label
_atom_site_fract_x
_atom_site_fract_y
_atom_site_fract_z
_atom_site_U_iso_or_equiv
_atom_site_adp_type
_atom_site_calc_flag
_atom_site_refinement_flags_adp
_atom_site_refinement_flags_posn
_atom_site_occupancy
Fe Fe1 0.56319(2) 0.36386(2) 0.85804(2) 0.00942(11) Uani d . . 1
V V1 0.53132(3) 0.36601(3) 0.65810(3) 0.00940(12) Uani d . . 1
O O1 0.53716(11) 0.35691(11) 0.74768(11) 0.0111(4) Uani d . . 1
N N1 0.59489(14) 0.38250(14) 0.96916(13) 0.0114(5) Uani d . . 1
N N2 0.56424(13) 0.23773(14) 0.87060(13) 0.0113(5) Uani d . . 1
N N3 0.45024(14) 0.34534(14) 0.84495(13) 0.0117(5) Uani d . . 1
N N4 0.67732(14) 0.37095(14) 0.87576(13) 0.0117(5) Uani d . . 1
N N5 0.56004(14) 0.48985(15) 0.84465(13) 0.0125(5) Uani d . . 1
N N6 0.41755(14) 0.36514(14) 0.58397(13) 0.0118(5) Uani d . . 1
N N7 0.52077(14) 0.24666(14) 0.61850(13) 0.0113(5) Uani d . . 1
N N8 0.63951(14) 0.36963(14) 0.65495(13) 0.0118(5) Uani d . . 1
N N9 0.53538(14) 0.48773(14) 0.62683(13) 0.0110(5) Uani d . . 1
C C1 0.56274(17) 0.33696(17) 1.01047(17) 0.0125(6) Uani d . . 1
C C2 0.57752(18) 0.35619(19) 1.08650(17) 0.0170(7) Uani d . . 1
H H2 0.5545 0.3228 1.1141 0.02 Uiso calc U R 1
C C3 0.62579(18) 0.42404(19) 1.12204(17) 0.0169(7) Uani d . . 1
H H3 0.635 0.4392 1.1736 0.02 Uiso calc U R 1
C C4 0.66034(17) 0.46927(18) 1.08125(17) 0.0144(7) Uani d . . 1
H H4 0.6942 0.5159 1.1048 0.017 Uiso calc U R 1
C C5 0.64573(16) 0.44679(17) 1.00604(17) 0.0125(6) Uani d . . 1
C C6 0.50782(17) 0.26473(18) 0.96720(16) 0.0126(6) Uani d . . 1
C C7 0.54894(16) 0.20531(17) 0.92973(16) 0.0115(6) Uani d . . 1
C C8 0.56293(17) 0.12036(18) 0.95002(17) 0.0157(7) Uani d . . 1
H H8 0.557 0.0998 0.9947 0.019 Uiso calc U R 1
C C9 0.58553(18) 0.06575(18) 0.90510(18) 0.0182(7) Uani d . . 1
H H9 0.5983 0.0083 0.92 0.022 Uiso calc U R 1
C C10 0.58912(17) 0.09652(18) 0.83814(18) 0.0166(7) Uani d . . 1
H H10 0.5984 0.0594 0.803 0.02 Uiso calc U R 1
C C11 0.57888(17) 0.18220(17) 0.82345(17) 0.0133(6) Uani d . . 1
H H11 0.5823 0.2033 0.7777 0.016 Uiso calc U R 1
C C12 0.43533(17) 0.30239(17) 0.90034(16) 0.0121(6) Uani d . . 1
C C13 0.35854(17) 0.28733(18) 0.89360(17) 0.0154(7) Uani d . . 1
H H13 0.3496 0.2597 0.9342 0.018 Uiso calc U R 1
C C14 0.29480(18) 0.31261(18) 0.82768(18) 0.0188(7) Uani d . . 1
H H14 0.2419 0.3039 0.8229 0.023 Uiso calc U R 1
C C15 0.30963(17) 0.35057(17) 0.76931(18) 0.0154(7) Uani d . . 1
H H15 0.2671 0.3662 0.7224 0.019 Uiso calc U R 1
C C16 0.38724(17) 0.36568(17) 0.77982(17) 0.0136(6) Uani d . . 1
H H16 0.3968 0.3918 0.739 0.016 Uiso calc U R 1
C C17 0.48119(18) 0.21397(19) 1.02203(17) 0.0171(7) Uani d . . 1
H H17A 0.5279 0.1911 1.0645 0.026 Uiso calc U R 1
H H17B 0.4468 0.1672 0.9936 0.026 Uiso calc U R 1
H H17C 0.4519 0.2512 1.043 0.026 Uiso calc U R 1
C C18 0.68525(17) 0.49284(17) 0.95943(17) 0.0132(6) Uani d . . 1
C C19 0.72569(17) 0.42754(17) 0.92633(16) 0.0132(6) Uani d . . 1
C C20 0.80691(18) 0.4275(2) 0.94552(18) 0.0192(7) Uani d . . 1
H H20 0.8399 0.4676 0.9816 0.023 Uiso calc U R 1
C C21 0.83969(19) 0.3694(2) 0.91234(18) 0.0220(7) Uani d . . 1
H H21 0.8954 0.3682 0.9259 0.026 Uiso calc U R 1
C C22 0.79044(18) 0.31299(19) 0.85921(17) 0.0180(7) Uani d . . 1
H H22 0.8113 0.2726 0.8349 0.022 Uiso calc U R 1
C C23 0.71061(18) 0.31639(17) 0.84208(17) 0.0141(6) Uani d . . 1
H H23 0.6767 0.2782 0.8044 0.017 Uiso calc U R 1
C C24 0.61975(17) 0.53857(17) 0.89294(17) 0.0130(6) Uani d . . 1
C C25 0.62076(18) 0.62613(18) 0.88283(17) 0.0167(7) Uani d . . 1
H H25 0.6632 0.6592 0.9175 0.02 Uiso calc U R 1
C C26 0.56008(19) 0.66442(19) 0.82243(18) 0.0194(7) Uani d . . 1
H H26 0.5602 0.724 0.8151 0.023 Uiso calc U R 1
C C27 0.49913(18) 0.61519(18) 0.77271(17) 0.0165(7) Uani d . . 1
H H27 0.4564 0.6401 0.7307 0.02 Uiso calc U R 1
C C28 0.50176(17) 0.52894(18) 0.78540(17) 0.0139(6) Uani d . . 1
H H28 0.4602 0.4951 0.7504 0.017 Uiso calc U R 1
C C29 0.74684(18) 0.55651(19) 1.01050(18) 0.0191(7) Uani d . . 1
H H29A 0.7203 0.5998 1.0291 0.029 Uiso calc U R 1
H H29B 0.7732 0.5837 0.9804 0.029 Uiso calc U R 1
H H29C 0.7864 0.5268 1.0547 0.029 Uiso calc U R 1
C C30 0.38836(17) 0.28458(17) 0.59421(16) 0.0122(6) Uani d . . 1
C C31 0.31477(17) 0.27034(18) 0.59675(17) 0.0154(7) Uani d . . 1
H H31 0.276 0.3141 0.5827 0.018 Uiso calc U R 1
C C32 0.29838(18) 0.19200(19) 0.61987(18) 0.0196(7) Uani d . . 1
H H32 0.248 0.182 0.6214 0.024 Uiso calc U R 1
C C33 0.35469(18) 0.12811(18) 0.64083(17) 0.0187(7) Uani d . . 1
H H33 0.3427 0.0747 0.6568 0.022 Uiso calc U R 1
C C34 0.42821(18) 0.14125(18) 0.63872(16) 0.0151(7) Uani d . . 1
H H34 0.4668 0.0973 0.6538 0.018 Uiso calc U R 1
C C35 0.44555(17) 0.21925(18) 0.61446(16) 0.0129(6) Uani d . . 1
C C36 0.56963(17) 0.20041(17) 0.59710(16) 0.0132(6) Uani d . . 1
C C37 0.64233(17) 0.23233(18) 0.60206(16) 0.0143(6) Uani d . . 1
H H37 0.6728 0.1952 0.5851 0.017 Uiso calc U R 1
C C38 0.67639(17) 0.31153(18) 0.62860(16) 0.0143(6) Uani d . . 1
C C39 0.54581(18) 0.11343(18) 0.56179(18) 0.0180(7) Uani d . . 1
H H39A 0.5659 0.0702 0.6023 0.027 Uiso calc U R 1
H H39B 0.5682 0.1039 0.5233 0.027 Uiso calc U R 1
H H39C 0.4878 0.1098 0.5369 0.027 Uiso calc U R 1
C C40 0.75333(18) 0.33009(19) 0.62078(19) 0.0196(7) Uani d . . 1
H H40A 0.757 0.391 0.6125 0.029 Uiso calc U R 1
H H40B 0.755 0.2986 0.5767 0.029 Uiso calc U R 1
H H40C 0.798 0.3127 0.6681 0.029 Uiso calc U R 1
C C41 0.67211(17) 0.45053(17) 0.68377(16) 0.0123(6) Uani d . . 1
C C42 0.75142(18) 0.46798(19) 0.72934(16) 0.0165(7) Uani d . . 1
H H42 0.7903 0.4247 0.7395 0.02 Uiso calc U R 1
C C43 0.77369(18) 0.54840(19) 0.75990(17) 0.0186(7) Uani d . . 1
H H43 0.8279 0.5602 0.7907 0.022 Uiso calc U R 1
C C44 0.71771(18) 0.61142(19) 0.74583(17) 0.0187(7) Uani d . . 1
H H44 0.7337 0.6663 0.7671 0.022 Uiso calc U R 1
C C45 0.63835(18) 0.59555(18) 0.70093(16) 0.0144(6) Uani d . . 1
H H45 0.6002 0.6393 0.6922 0.017 Uiso calc U R 1
C C46 0.61449(17) 0.51565(18) 0.66859(16) 0.0130(6) Uani d . . 1
C C47 0.47834(17) 0.53623(17) 0.57520(16) 0.0120(6) Uani d . . 1
C C48 0.40346(17) 0.50423(17) 0.53158(16) 0.0133(6) Uani d . . 1
H H48 0.3677 0.5426 0.4957 0.016 Uiso calc U R 1
C C49 0.37352(17) 0.42339(18) 0.53327(16) 0.0125(6) Uani d . . 1
C C50 0.49407(18) 0.62663(17) 0.55832(17) 0.0156(6) Uani d . . 1
H H50A 0.4889 0.6646 0.5972 0.023 Uiso calc U R 1
H H50B 0.4556 0.643 0.5069 0.023 Uiso calc U R 1
H H50C 0.5479 0.6309 0.5599 0.023 Uiso calc U R 1
C C51 0.29267(17) 0.40339(19) 0.47268(17) 0.0177(7) Uani d . . 1
H H51A 0.288 0.3421 0.4632 0.027 Uiso calc U R 1
H H51B 0.2853 0.4332 0.4247 0.027 Uiso calc U R 1
H H51C 0.252 0.4219 0.4906 0.027 Uiso calc U R 1
S S1 0.75556(5) 0.44594(5) 0.38046(5) 0.02236(19) Uani d . . 1
F F1 0.87067(13) 0.39288(14) 0.34118(13) 0.0441(6) Uani d . . 1
F F2 0.87476(15) 0.52412(16) 0.36864(13) 0.0560(7) Uani d . . 1
F F3 0.78935(11) 0.47911(12) 0.26078(10) 0.0263(4) Uani d . . 1
O O2 0.70538(15) 0.37703(16) 0.33645(15) 0.0403(7) Uani d . . 1
O O3 0.80451(16) 0.42189(16) 0.45776(14) 0.0400(7) Uani d . . 1
O O4 0.71798(19) 0.52581(16) 0.36996(17) 0.0524(8) Uani d . . 1
C C52 0.8251(2) 0.4589(2) 0.3353(2) 0.0260(8) Uani d . . 1
S S2 0.49384(5) 0.12487(5) 0.32426(5) 0.02057(19) Uani d . . 1
F F4 0.57703(19) 0.04972(16) 0.25903(19) 0.0857(11) Uani d . . 1
F F5 0.57723(12) 0.18617(14) 0.25101(13) 0.0431(6) Uani d . . 1
F F6 0.47437(15) 0.11532(13) 0.17989(12) 0.0473(6) Uani d . . 1
O O5 0.56462(17) 0.1312(2) 0.39355(15) 0.0580(9) Uani d . . 1
O O6 0.44526(15) 0.19915(14) 0.30449(15) 0.0334(6) Uani d . . 1
O O7 0.45148(14) 0.04657(13) 0.31627(14) 0.0305(6) Uani d . . 1
C C53 0.5330(2) 0.1183(2) 0.2504(2) 0.0307(9) Uani d . . 1
O O1S 0.70225(16) 0.24374(16) 0.44520(15) 0.0413(7) Uani d . G 1
H H1SA 0.6576 0.216 0.4274 0.062 Uiso d U G 1
H H1SB 0.6986 0.2879 0.4163 0.062 Uiso d U G 1

loop_
_atom_site_aniso_label
_atom_site_aniso_U_11
_atom_site_aniso_U_22
_atom_site_aniso_U_33
_atom_site_aniso_U_12
_atom_site_aniso_U_13
_atom_site_aniso_U_23
Fe1 0.0108(2) 0.0069(2) 0.0096(2) 0.00013(16) 0.00307(17) 0.00020(16)
V1 0.0105(3) 0.0077(2) 0.0094(3) 0.00024(19) 0.0032(2) 0.00076(19)
O1 0.0123(10) 0.0077(9) 0.0128(11) -0.0007(8) 0.0045(9) 0.0000(8)
N1 0.0125(13) 0.0097(12) 0.0119(13) 0.0011(10) 0.0047(10) 0.0003(10)
N2 0.0099(13) 0.0124(12) 0.0084(13) 0.0003(10) 0.0003(10) 0.0003(10)
N3 0.0177(14) 0.0059(12) 0.0116(13) 0.0000(10) 0.0058(11) -0.0015(10)
N4 0.0151(13) 0.0074(12) 0.0110(13) 0.0005(10) 0.0037(11) 0.0036(10)
N5 0.0125(13) 0.0137(13) 0.0116(13) 0.0003(10) 0.0050(11) 0.0002(10)
N6 0.0128(13) 0.0085(12) 0.0128(13) -0.0005(10) 0.0038(11) -0.0012(10)
N7 0.0122(13) 0.0097(12) 0.0113(13) 0.0002(10) 0.0038(10) 0.0014(10)
N8 0.0127(13) 0.0104(12) 0.0113(13) 0.0014(10) 0.0037(10) 0.0025(10)
N9 0.0117(13) 0.0100(12) 0.0107(13) -0.0007(10) 0.0038(11) 0.0003(10)
C1 0.0122(15) 0.0092(14) 0.0154(16) 0.0012(12) 0.0049(13) 0.0002(12)
C2 0.0165(17) 0.0191(16) 0.0160(17) -0.0012(13) 0.0071(14) 0.0000(13)
C3 0.0159(16) 0.0216(16) 0.0119(16) 0.0014(13) 0.0042(13) -0.0046(13)
C4 0.0142(16) 0.0109(15) 0.0155(17) -0.0018(12) 0.0030(13) -0.0046(12)
C5 0.0093(15) 0.0087(14) 0.0172(17) 0.0014(12) 0.0029(13) 0.0008(12)
C6 0.0139(16) 0.0133(15) 0.0115(15) -0.0020(12) 0.0059(13) 0.0006(12)
C7 0.0096(15) 0.0128(15) 0.0091(15) -0.0020(12) 0.0005(12) -0.0010(12)
C8 0.0166(16) 0.0131(15) 0.0148(16) -0.0022(12) 0.0035(13) 0.0036(12)
C9 0.0171(17) 0.0086(15) 0.0234(18) -0.0009(12) 0.0024(14) 0.0017(13)
C10 0.0165(17) 0.0119(15) 0.0199(17) 0.0002(12) 0.0056(14) -0.0041(13)
C11 0.0121(15) 0.0139(15) 0.0124(16) 0.0002(12) 0.0033(13) -0.0011(12)
C12 0.0161(16) 0.0068(14) 0.0115(15) 0.0004(12) 0.0035(13) -0.0040(12)
C13 0.0159(17) 0.0136(15) 0.0174(17) -0.0013(12) 0.0075(14) -0.0024(12)
C14 0.0143(17) 0.0166(16) 0.0263(18) -0.0008(13) 0.0089(15) -0.0027(14)
C15 0.0124(16) 0.0127(15) 0.0168(16) 0.0018(12) 0.0012(13) -0.0017(12)
C16 0.0160(16) 0.0091(14) 0.0136(16) 0.0010(12) 0.0036(13) 0.0007(12)
C17 0.0196(17) 0.0185(16) 0.0145(16) -0.0035(13) 0.0082(14) 0.0015(13)
C18 0.0131(16) 0.0117(14) 0.0139(16) -0.0037(12) 0.0044(13) -0.0019(12)
C19 0.0163(16) 0.0131(15) 0.0101(15) -0.0002(12) 0.0053(13) 0.0033(12)
C20 0.0146(17) 0.0258(17) 0.0155(17) -0.0043(13) 0.0044(14) -0.0005(13)
C21 0.0147(17) 0.0313(18) 0.0197(18) 0.0015(14) 0.0066(14) 0.0033(15)
C22 0.0174(17) 0.0196(16) 0.0177(17) 0.0059(13) 0.0078(14) 0.0045(13)
C23 0.0190(17) 0.0112(15) 0.0116(15) 0.0007(12) 0.0057(13) 0.0034(12)
C24 0.0152(16) 0.0132(15) 0.0132(16) -0.0028(12) 0.0084(13) -0.0016(12)
C25 0.0207(17) 0.0124(15) 0.0183(17) -0.0052(13) 0.0090(14) -0.0038(13)
C26 0.0293(19) 0.0097(15) 0.0249(18) 0.0018(13) 0.0168(16) 0.0027(13)
C27 0.0229(18) 0.0146(16) 0.0162(16) 0.0075(13) 0.0122(14) 0.0043(13)
C28 0.0129(16) 0.0141(15) 0.0155(16) 0.0003(12) 0.0064(13) 0.0001(12)
C29 0.0212(18) 0.0167(16) 0.0175(17) -0.0090(13) 0.0059(14) -0.0039(13)
C30 0.0160(16) 0.0105(14) 0.0089(15) -0.0034(12) 0.0035(13) -0.0015(11)
C31 0.0148(16) 0.0140(15) 0.0153(16) -0.0018(12) 0.0038(13) -0.0032(12)
C32 0.0169(17) 0.0206(17) 0.0224(18) -0.0082(13) 0.0090(14) -0.0038(14)
C33 0.0246(18) 0.0119(15) 0.0196(17) -0.0066(13) 0.0088(14) -0.0016(13)
C34 0.0204(17) 0.0102(15) 0.0119(16) -0.0001(12) 0.0035(13) -0.0007(12)
C35 0.0140(16) 0.0142(15) 0.0084(15) -0.0017(12) 0.0022(12) -0.0027(12)
C36 0.0186(17) 0.0107(14) 0.0073(15) 0.0050(12) 0.0019(13) 0.0044(11)
C37 0.0148(16) 0.0140(15) 0.0148(16) 0.0081(12) 0.0066(13) 0.0025(12)
C38 0.0136(16) 0.0163(15) 0.0117(16) 0.0046(12) 0.0039(13) 0.0068(12)
C39 0.0211(17) 0.0122(15) 0.0185(17) 0.0038(13) 0.0055(14) -0.0010(13)
C40 0.0160(17) 0.0196(16) 0.0258(18) 0.0039(13) 0.0110(15) 0.0020(14)
C41 0.0140(16) 0.0141(15) 0.0091(15) -0.0025(12) 0.0049(13) 0.0013(12)
C42 0.0137(16) 0.0210(17) 0.0127(16) -0.0002(13) 0.0031(13) 0.0033(13)
C43 0.0129(16) 0.0235(17) 0.0135(16) -0.0063(13) -0.0011(13) -0.0007(13)
C44 0.0233(18) 0.0174(16) 0.0134(16) -0.0096(13) 0.0052(14) -0.0034(13)
C45 0.0174(17) 0.0120(15) 0.0138(16) -0.0016(12) 0.0062(13) 0.0007(12)
C46 0.0134(16) 0.0160(15) 0.0091(15) -0.0005(12) 0.0039(13) 0.0030(12)
C47 0.0180(17) 0.0104(14) 0.0113(15) 0.0026(12) 0.0098(13) -0.0005(12)
C48 0.0139(16) 0.0125(15) 0.0114(15) 0.0060(12) 0.0028(13) 0.0041(12)
C49 0.0143(16) 0.0148(15) 0.0090(15) 0.0024(12) 0.0052(13) -0.0015(12)
C50 0.0175(16) 0.0107(15) 0.0166(16) 0.0002(12) 0.0047(13) 0.0012(12)
C51 0.0155(17) 0.0166(16) 0.0171(17) 0.0007(13) 0.0022(14) 0.0017(13)
S1 0.0270(5) 0.0214(4) 0.0196(4) 0.0044(3) 0.0103(4) 0.0022(3)
F1 0.0369(13) 0.0458(13) 0.0567(15) 0.0254(11) 0.0260(12) 0.0210(11)
F2 0.0609(16) 0.0639(16) 0.0439(14) -0.0413(13) 0.0217(13) -0.0184(12)
F3 0.0277(11) 0.0331(11) 0.0188(11) 0.0076(8) 0.0100(9) 0.0036(8)
O2 0.0348(15) 0.0445(16) 0.0408(16) -0.0127(12) 0.0143(13) -0.0068(13)
O3 0.0510(18) 0.0420(16) 0.0264(14) 0.0066(13) 0.0146(13) 0.0117(12)
O4 0.091(2) 0.0340(15) 0.0579(19) 0.0313(15) 0.0566(18) 0.0212(14)
C52 0.0272(19) 0.0225(18) 0.026(2) 0.0018(15) 0.0086(16) 0.0029(15)
S2 0.0222(4) 0.0189(4) 0.0227(4) -0.0001(3) 0.0112(4) 0.0025(3)
F4 0.125(3) 0.0597(17) 0.130(3) 0.0714(17) 0.112(2) 0.0618(17)
F5 0.0308(12) 0.0528(14) 0.0533(14) -0.0005(10) 0.0248(11) 0.0207(11)
F6 0.0839(18) 0.0319(12) 0.0290(13) -0.0121(12) 0.0257(13) -0.0069(10)
O5 0.0415(17) 0.097(2) 0.0220(15) -0.0214(17) -0.0013(13) 0.0122(15)
O6 0.0483(16) 0.0167(12) 0.0494(16) 0.0102(11) 0.0343(14) 0.0066(11)
O7 0.0375(15) 0.0162(12) 0.0442(15) -0.0032(10) 0.0233(13) 0.0050(10)
C53 0.038(2) 0.0216(18) 0.041(2) 0.0129(16) 0.024(2) 0.0126(16)
O1S 0.0515(18) 0.0291(15) 0.0440(17) -0.0023(13) 0.0199(14) 0.0048(12)

loop_
_atom_type_symbol
_atom_type_description
_atom_type_scat_dispersion_real
_atom_type_scat_dispersion_imag
_atom_type_scat_source
C C 0.0033 0.0016 'International Tables Vol C Tables 4.2.6.8 and 6.1.1.4'
H H 0.0000 0.0000 'International Tables Vol C Tables 4.2.6.8 and 6.1.1.4'
F F 0.0171 0.0103 'International Tables Vol C Tables 4.2.6.8 and 6.1.1.4'
Fe Fe 0.3463 0.8444 'International Tables Vol C Tables 4.2.6.8 and 6.1.1.4'
N N 0.0061 0.0033 'International Tables Vol C Tables 4.2.6.8 and 6.1.1.4'
O O 0.0106 0.0060 'International Tables Vol C Tables 4.2.6.8 and 6.1.1.4'
S S 0.1246 0.1234 'International Tables Vol C Tables 4.2.6.8 and 6.1.1.4'
V V 0.3005 0.5294 'International Tables Vol C Tables 4.2.6.8 and 6.1.1.4'

loop_
_geom_angle_atom_site_label_1
_geom_angle_atom_site_label_2
_geom_angle_atom_site_label_3
_geom_angle
O1 Fe1 N1 173.87(9)
O1 Fe1 N4 88.63(9)
N1 Fe1 N4 88.16(10)
O1 Fe1 N5 86.46(9)
N1 Fe1 N5 88.14(9)
N4 Fe1 N5 86.61(9)
O1 Fe1 N2 93.30(8)
N1 Fe1 N2 92.14(9)
N4 Fe1 N2 94.36(9)
N5 Fe1 N2 178.99(10)
O1 Fe1 N3 93.39(9)
N1 Fe1 N3 90.30(10)
N4 Fe1 N3 174.37(9)
N5 Fe1 N3 98.76(9)
N2 Fe1 N3 80.28(9)
O1 V1 N6 109.77(10)
O1 V1 N7 104.86(9)
N6 V1 N7 79.27(9)
O1 V1 N8 111.68(10)
N6 V1 N8 138.48(10)
N7 V1 N8 88.02(9)
O1 V1 N9 112.70(9)
N6 V1 N9 87.25(9)
N7 V1 N9 142.43(9)
N8 V1 N9 79.18(9)
V1 O1 Fe1 167.37(12)
C1 N1 C5 117.8(2)
C1 N1 Fe1 121.57(19)
C5 N1 Fe1 120.48(19)
C11 N2 C7 117.4(2)
C11 N2 Fe1 124.15(19)
C7 N2 Fe1 118.48(18)
C16 N3 C12 117.1(2)
C16 N3 Fe1 123.09(19)
C12 N3 Fe1 119.42(19)
C19 N4 C23 117.4(2)
C19 N4 Fe1 120.57(19)
C23 N4 Fe1 121.92(19)
C28 N5 C24 117.5(2)
C28 N5 Fe1 122.10(19)
C24 N5 Fe1 120.28(19)
C49 N6 C30 123.8(2)
C49 N6 V1 131.31(19)
C30 N6 V1 104.88(17)
C36 N7 C35 125.0(2)
C36 N7 V1 130.34(19)
C35 N7 V1 104.65(17)
C38 N8 C41 123.7(2)
C38 N8 V1 129.76(19)
C41 N8 V1 106.52(17)
C47 N9 C46 123.7(2)
C47 N9 V1 129.94(19)
C46 N9 V1 106.36(17)
N1 C1 C2 122.0(3)
N1 C1 C6 115.7(2)
C2 C1 C6 122.3(3)
C3 C2 C1 119.8(3)
C3 C2 H2 120.1
C1 C2 H2 120.1
C4 C3 C2 118.7(3)
C4 C3 H3 120.7
C2 C3 H3 120.7
C3 C4 C5 119.9(3)
C3 C4 H4 120.1
C5 C4 H4 120.1
N1 C5 C4 121.8(3)
N1 C5 C18 116.4(2)
C4 C5 C18 121.8(3)
C1 C6 C17 110.4(2)
C1 C6 C7 111.1(2)
C17 C6 C7 109.8(2)
C1 C6 C12 108.8(2)
C17 C6 C12 110.5(2)
C7 C6 C12 106.2(2)
N2 C7 C8 121.0(3)
N2 C7 C6 116.7(2)
C8 C7 C6 122.0(3)
C9 C8 C7 119.9(3)
C9 C8 H8 120.0
C7 C8 H8 120.0
C10 C9 C8 118.6(3)
C10 C9 H9 120.7
C8 C9 H9 120.7
C11 C10 C9 118.5(3)
C11 C10 H10 120.8
C9 C10 H10 120.8
N2 C11 C10 123.4(3)
N2 C11 H11 118.3
C10 C11 H11 118.3
N3 C12 C13 121.6(3)
N3 C12 C6 116.6(2)
C13 C12 C6 121.6(3)
C14 C13 C12 119.9(3)
C14 C13 H13 120.0
C12 C13 H13 120.0
C15 C14 C13 118.6(3)
C15 C14 H14 120.7
C13 C14 H14 120.7
C14 C15 C16 119.0(3)
C14 C15 H15 120.5
C16 C15 H15 120.5
N3 C16 C15 123.5(3)
N3 C16 H16 118.2
C15 C16 H16 118.2
C6 C17 H17A 109.5
C6 C17 H17B 109.5
H17A C17 H17B 109.5
C6 C17 H17C 109.5
H17A C17 H17C 109.5
H17B C17 H17C 109.5
C5 C18 C24 107.3(2)
C5 C18 C29 110.5(2)
C24 C18 C29 110.5(2)
C5 C18 C19 109.4(2)
C24 C18 C19 109.3(2)
C29 C18 C19 109.8(2)
N4 C19 C20 121.4(3)
N4 C19 C18 116.2(2)
C20 C19 C18 122.4(3)
C21 C20 C19 120.1(3)
C21 C20 H20 120.0
C19 C20 H20 120.0
C22 C21 C20 118.8(3)
C22 C21 H21 120.6
C20 C21 H21 120.6
C23 C22 C21 118.5(3)
C23 C22 H22 120.7
C21 C22 H22 120.7
N4 C23 C22 123.8(3)
N4 C23 H23 118.1
C22 C23 H23 118.1
N5 C24 C25 121.4(3)
N5 C24 C18 116.6(2)
C25 C24 C18 122.0(3)
C26 C25 C24 119.8(3)
C26 C25 H25 120.1
C24 C25 H25 120.1
C25 C26 C27 119.2(3)
C25 C26 H26 120.4
C27 C26 H26 120.4
C26 C27 C28 118.3(3)
C26 C27 H27 120.8
C28 C27 H27 120.8
N5 C28 C27 123.8(3)
N5 C28 H28 118.1
C27 C28 H28 118.1
C18 C29 H29A 109.5
C18 C29 H29B 109.5
H29A C29 H29B 109.5
C18 C29 H29C 109.5
H29A C29 H29C 109.5
H29B C29 H29C 109.5
C31 C30 C35 120.1(3)
C31 C30 N6 125.0(3)
C35 C30 N6 114.1(2)
C32 C31 C30 119.5(3)
C32 C31 H31 120.3
C30 C31 H31 120.3
C31 C32 C33 120.6(3)
C31 C32 H32 119.7
C33 C32 H32 119.7
C34 C33 C32 120.7(3)
C34 C33 H33 119.7
C32 C33 H33 119.7
C33 C34 C35 119.7(3)
C33 C34 H34 120.1
C35 C34 H34 120.1
C34 C35 C30 119.4(3)
C34 C35 N7 126.6(3)
C30 C35 N7 113.3(2)
N7 C36 C37 121.5(3)
N7 C36 C39 121.1(3)
C37 C36 C39 117.3(3)
C36 C37 C38 128.8(3)
C36 C37 H37 115.6
C38 C37 H37 115.6
N8 C38 C37 121.4(3)
N8 C38 C40 122.2(3)
C37 C38 C40 116.2(3)
C36 C39 H39A 109.5
C36 C39 H39B 109.5
H39A C39 H39B 109.5
C36 C39 H39C 109.5
H39A C39 H39C 109.5
H39B C39 H39C 109.5
C38 C40 H40A 109.5
C38 C40 H40B 109.5
H40A C40 H40B 109.5
C38 C40 H40C 109.5
H40A C40 H40C 109.5
H40B C40 H40C 109.5
C42 C41 C46 119.6(3)
C42 C41 N8 126.2(3)
C46 C41 N8 113.9(2)
C43 C42 C41 120.0(3)
C43 C42 H42 120.0
C41 C42 H42 120.0
C44 C43 C42 120.4(3)
C44 C43 H43 119.8
C42 C43 H43 119.8
C43 C44 C45 120.7(3)
C43 C44 H44 119.7
C45 C44 H44 119.7
C44 C45 C46 120.1(3)
C44 C45 H45 119.9
C46 C45 H45 119.9
C45 C46 N9 126.7(3)
C45 C46 C41 119.1(3)
N9 C46 C41 113.8(2)
N9 C47 C48 121.6(3)
N9 C47 C50 121.9(3)
C48 C47 C50 116.4(3)
C47 C48 C49 128.8(3)
C47 C48 H48 115.6
C49 C48 H48 115.6
N6 C49 C48 120.8(3)
N6 C49 C51 122.1(3)
C48 C49 C51 117.0(3)
C47 C50 H50A 109.5
C47 C50 H50B 109.5
H50A C50 H50B 109.5
C47 C50 H50C 109.5
H50A C50 H50C 109.5
H50B C50 H50C 109.5
C49 C51 H51A 109.5
C49 C51 H51B 109.5
H51A C51 H51B 109.5
C49 C51 H51C 109.5
H51A C51 H51C 109.5
H51B C51 H51C 109.5
O4 S1 O3 117.02(17)
O4 S1 O2 115.06(18)
O3 S1 O2 112.57(16)
O4 S1 C52 103.35(16)
O3 S1 C52 103.68(16)
O2 S1 C52 102.80(15)
F1 C52 F3 108.0(3)
F1 C52 F2 106.0(3)
F3 C52 F2 105.5(3)
F1 C52 S1 114.6(2)
F3 C52 S1 112.4(2)
F2 C52 S1 109.8(2)
O6 S2 O5 115.23(18)
O6 S2 O7 114.94(15)
O5 S2 O7 114.36(16)
O6 S2 C53 104.14(14)
O5 S2 C53 102.27(18)
O7 S2 C53 103.61(15)
F4 C53 F6 107.7(3)
F4 C53 F5 108.3(3)
F6 C53 F5 106.4(3)
F4 C53 S2 111.3(2)
F6 C53 S2 111.0(2)
F5 C53 S2 111.9(2)
H1SA O1S H1SB 109.5

loop_
_geom_bond_atom_site_label_1
_geom_bond_atom_site_label_2
_geom_bond_distance
Fe1 O1 1.9457(19)
Fe1 N1 1.962(2)
Fe1 N4 1.990(2)
Fe1 N5 2.000(2)
Fe1 N2 2.002(2)
Fe1 N3 2.010(2)
V1 O1 1.6571(19)
V1 N6 1.999(2)
V1 N7 2.005(2)
V1 N8 2.012(2)
V1 N9 2.018(2)
N1 C1 1.356(4)
N1 C5 1.366(4)
N2 C11 1.349(4)
N2 C7 1.355(4)
N3 C16 1.349(4)
N3 C12 1.362(4)
N4 C19 1.349(4)
N4 C23 1.352(4)
N5 C28 1.350(4)
N5 C24 1.352(4)
N6 C49 1.340(4)
N6 C30 1.421(4)
N7 C36 1.337(4)
N7 C35 1.420(4)
N8 C38 1.347(4)
N8 C41 1.422(4)
N9 C47 1.348(4)
N9 C46 1.419(4)
C1 C2 1.384(4)
C1 C6 1.525(4)
C2 C3 1.381(4)
C2 H2 0.95
C3 C4 1.376(4)
C3 H3 0.95
C4 C5 1.382(4)
C4 H4 0.95
C5 C18 1.529(4)
C6 C17 1.534(4)
C6 C7 1.541(4)
C6 C12 1.542(4)
C7 C8 1.389(4)
C8 C9 1.383(4)
C8 H8 0.95
C9 C10 1.380(4)
C9 H9 0.95
C10 C11 1.377(4)
C10 H10 0.95
C11 H11 0.95
C12 C13 1.385(4)
C13 C14 1.384(4)
C13 H13 0.95
C14 C15 1.373(4)
C14 H14 0.95
C15 C16 1.379(4)
C15 H15 0.95
C16 H16 0.95
C17 H17A 0.98
C17 H17B 0.98
C17 H17C 0.98
C18 C24 1.529(4)
C18 C29 1.532(4)
C18 C19 1.540(4)
C19 C20 1.388(4)
C20 C21 1.376(4)
C20 H20 0.95
C21 C22 1.375(4)
C21 H21 0.95
C22 C23 1.371(4)
C22 H22 0.95
C23 H23 0.95
C24 C25 1.395(4)
C25 C26 1.376(4)
C25 H25 0.95
C26 C27 1.378(4)
C26 H26 0.95
C27 C28 1.378(4)
C27 H27 0.95
C28 H28 0.95
C29 H29A 0.98
C29 H29B 0.98
C29 H29C 0.98
C30 C31 1.390(4)
C30 C35 1.411(4)
C31 C32 1.382(4)
C31 H31 0.95
C32 C33 1.384(4)
C32 H32 0.95
C33 C34 1.382(4)
C33 H33 0.95
C34 C35 1.393(4)
C34 H34 0.95
C36 C37 1.395(4)
C36 C39 1.511(4)
C37 C38 1.397(4)
C37 H37 0.95
C38 C40 1.507(4)
C39 H39A 0.98
C39 H39B 0.98
C39 H39C 0.98
C40 H40A 0.98
C40 H40B 0.98
C40 H40C 0.98
C41 C42 1.393(4)
C41 C46 1.419(4)
C42 C43 1.385(4)
C42 H42 0.95
C43 C44 1.377(4)
C43 H43 0.95
C44 C45 1.386(4)
C44 H44 0.95
C45 C46 1.392(4)
C45 H45 0.95
C47 C48 1.386(4)
C47 C50 1.513(4)
C48 C49 1.393(4)
C48 H48 0.95
C49 C51 1.503(4)
C50 H50A 0.98
C50 H50B 0.98
C50 H50C 0.98
C51 H51A 0.98
C51 H51B 0.98
C51 H51C 0.98
S1 O4 1.411(3)
S1 O3 1.427(3)
S1 O2 1.452(3)
S1 C52 1.809(3)
F1 C52 1.312(4)
F2 C52 1.352(4)
F3 C52 1.332(4)
S2 O6 1.429(2)
S2 O5 1.434(3)
S2 O7 1.435(2)
S2 C53 1.809(4)
F4 C53 1.321(4)
F5 C53 1.340(4)
F6 C53 1.338(4)
O1S H1SA 0.8703
O1S H1SB 0.87

loop_
_geom_hbond_atom_site_label_D
_geom_hbond_atom_site_label_H
_geom_hbond_atom_site_label_A
_geom_hbond_distance_DH
_geom_hbond_distance_HA
_geom_hbond_distance_DA
_geom_hbond_angle_DHA
O1S H1SA O5 0.87 2.06 2.920(4) 169.5
O1S H1SB O2 0.87 2.10 2.954(4) 166.6

loop_
_geom_torsion_atom_site_label_1
_geom_torsion_atom_site_label_2
_geom_torsion_atom_site_label_3
_geom_torsion_atom_site_label_4
_geom_torsion
N6 V1 O1 Fe1 -142.0(5)
N7 V1 O1 Fe1 134.3(5)
N8 V1 O1 Fe1 40.5(6)
N9 V1 O1 Fe1 -46.5(6)
C5 N1 C1 C2 2.7(4)
Fe1 N1 C1 C2 -172.2(2)
C5 N1 C1 C6 -178.7(2)
Fe1 N1 C1 C6 6.4(3)
N1 C1 C2 C3 0.6(4)
C6 C1 C2 C3 -177.9(3)
C1 C2 C3 C4 -2.2(4)
C2 C3 C4 C5 0.6(4)
C1 N1 C5 C4 -4.4(4)
Fe1 N1 C5 C4 170.6(2)
C1 N1 C5 C18 176.0(2)
Fe1 N1 C5 C18 -9.1(3)
C3 C4 C5 N1 2.8(4)
C3 C4 C5 C18 -177.6(3)
N1 C1 C6 C17 175.3(2)
C2 C1 C6 C17 -6.1(4)
N1 C1 C6 C7 53.2(3)
C2 C1 C6 C7 -128.2(3)
N1 C1 C6 C12 -63.4(3)
C2 C1 C6 C12 115.2(3)
C11 N2 C7 C8 12.3(4)
Fe1 N2 C7 C8 -168.1(2)
C11 N2 C7 C6 -161.7(2)
Fe1 N2 C7 C6 17.9(3)
C1 C6 C7 N2 -68.0(3)
C17 C6 C7 N2 169.6(2)
C12 C6 C7 N2 50.1(3)
C1 C6 C7 C8 118.0(3)
C17 C6 C7 C8 -4.4(4)
C12 C6 C7 C8 -123.8(3)
N2 C7 C8 C9 -6.3(4)
C6 C7 C8 C9 167.4(3)
C7 C8 C9 C10 -3.7(4)
C8 C9 C10 C11 7.3(4)
C7 N2 C11 C10 -8.7(4)
Fe1 N2 C11 C10 171.7(2)
C9 C10 C11 N2 -1.1(4)
C16 N3 C12 C13 -6.1(4)
Fe1 N3 C12 C13 -179.4(2)
C16 N3 C12 C6 168.7(2)
Fe1 N3 C12 C6 -4.6(3)
C1 C6 C12 N3 62.1(3)
C17 C6 C12 N3 -176.6(2)
C7 C6 C12 N3 -57.6(3)
C1 C6 C12 C13 -123.1(3)
C17 C6 C12 C13 -1.8(4)
C7 C6 C12 C13 117.3(3)
N3 C12 C13 C14 3.1(4)
C6 C12 C13 C14 -171.4(3)
C12 C13 C14 C15 1.5(4)
C13 C14 C15 C16 -3.0(4)
C12 N3 C16 C15 4.7(4)
Fe1 N3 C16 C15 177.7(2)
C14 C15 C16 N3 -0.2(4)
N1 C5 C18 C24 65.5(3)
C4 C5 C18 C24 -114.2(3)
N1 C5 C18 C29 -174.0(2)
C4 C5 C18 C29 6.3(4)
N1 C5 C18 C19 -53.0(3)
C4 C5 C18 C19 127.3(3)
C23 N4 C19 C20 -2.6(4)
Fe1 N4 C19 C20 173.1(2)
C23 N4 C19 C18 175.9(2)
Fe1 N4 C19 C18 -8.3(3)
C5 C18 C19 N4 63.1(3)
C24 C18 C19 N4 -54.2(3)
C29 C18 C19 N4 -175.5(2)
C5 C18 C19 C20 -118.4(3)
C24 C18 C19 C20 124.3(3)
C29 C18 C19 C20 3.0(4)
N4 C19 C20 C21 0.5(4)
C18 C19 C20 C21 -177.9(3)
C19 C20 C21 C22 1.2(5)
C20 C21 C22 C23 -0.7(4)
C19 N4 C23 C22 3.2(4)
Fe1 N4 C23 C22 -172.5(2)
C21 C22 C23 N4 -1.5(4)
C28 N5 C24 C25 0.9(4)
Fe1 N5 C24 C25 177.1(2)
C28 N5 C24 C18 -179.8(2)
Fe1 N5 C24 C18 -3.6(3)
C5 C18 C24 N5 -57.5(3)
C29 C18 C24 N5 -178.0(2)
C19 C18 C24 N5 61.1(3)
C5 C18 C24 C25 121.8(3)
C29 C18 C24 C25 1.3(4)
C19 C18 C24 C25 -119.6(3)
N5 C24 C25 C26 -0.2(4)
C18 C24 C25 C26 -179.5(3)
C24 C25 C26 C27 -0.1(4)
C25 C26 C27 C28 -0.4(4)
C24 N5 C28 C27 -1.4(4)
Fe1 N5 C28 C27 -177.6(2)
C26 C27 C28 N5 1.2(4)
C49 N6 C30 C31 -42.4(4)
V1 N6 C30 C31 138.1(3)
C49 N6 C30 C35 147.4(3)
V1 N6 C30 C35 -32.1(3)
C35 C30 C31 C32 0.6(4)
N6 C30 C31 C32 -169.1(3)
C30 C31 C32 C33 0.4(4)
C31 C32 C33 C34 -0.3(5)
C32 C33 C34 C35 -0.7(4)
C33 C34 C35 C30 1.6(4)
C33 C34 C35 N7 171.2(3)
C31 C30 C35 C34 -1.5(4)
N6 C30 C35 C34 169.2(2)
C31 C30 C35 N7 -172.4(2)
N6 C30 C35 N7 -1.7(3)
C36 N7 C35 C34 46.3(4)
V1 N7 C35 C34 -135.7(3)
C36 N7 C35 C30 -143.6(3)
V1 N7 C35 C30 34.4(3)
C35 N7 C36 C37 179.3(3)
V1 N7 C36 C37 1.8(4)
C35 N7 C36 C39 3.2(4)
V1 N7 C36 C39 -174.3(2)
N7 C36 C37 C38 0.6(5)
C39 C36 C37 C38 176.8(3)
C41 N8 C38 C37 178.9(3)
V1 N8 C38 C37 -4.3(4)
C41 N8 C38 C40 -5.5(4)
V1 N8 C38 C40 171.4(2)
C36 C37 C38 N8 0.7(5)
C36 C37 C38 C40 -175.2(3)
C38 N8 C41 C42 -39.1(4)
V1 N8 C41 C42 143.5(2)
C38 N8 C41 C46 146.9(3)
V1 N8 C41 C46 -30.6(3)
C46 C41 C42 C43 0.3(4)
N8 C41 C42 C43 -173.5(3)
C41 C42 C43 C44 0.3(4)
C42 C43 C44 C45 -0.1(5)
C43 C44 C45 C46 -0.9(4)
C44 C45 C46 N9 174.5(3)
C44 C45 C46 C41 1.5(4)
C47 N9 C46 C45 40.2(4)
V1 N9 C46 C45 -142.0(3)
C47 N9 C46 C41 -146.4(3)
V1 N9 C46 C41 31.4(3)
C42 C41 C46 C45 -1.2(4)
N8 C41 C46 C45 173.3(2)
C42 C41 C46 N9 -175.1(2)
N8 C41 C46 N9 -0.6(3)
C46 N9 C47 C48 175.2(3)
V1 N9 C47 C48 -2.1(4)
C46 N9 C47 C50 -1.1(4)
V1 N9 C47 C50 -178.4(2)
N9 C47 C48 C49 1.8(5)
C50 C47 C48 C49 178.2(3)
C30 N6 C49 C48 173.5(3)
V1 N6 C49 C48 -7.2(4)
C30 N6 C49 C51 -10.7(4)
V1 N6 C49 C51 168.6(2)
C47 C48 C49 N6 2.9(5)
C47 C48 C49 C51 -173.2(3)
O4 S1 C52 F1 176.7(3)
O3 S1 C52 F1 54.2(3)
O2 S1 C52 F1 -63.2(3)
O4 S1 C52 F3 -59.4(3)
O3 S1 C52 F3 178.0(2)
O2 S1 C52 F3 60.6(3)
O4 S1 C52 F2 57.6(3)
O3 S1 C52 F2 -64.9(3)
O2 S1 C52 F2 177.7(2)
O6 S2 C53 F4 -177.2(3)
O5 S2 C53 F4 62.5(3)
O7 S2 C53 F4 -56.7(3)
O6 S2 C53 F6 -57.2(3)
O5 S2 C53 F6 -177.5(2)
O7 S2 C53 F6 63.3(2)
O6 S2 C53 F5 61.4(3)
O5 S2 C53 F5 -58.9(3)
O7 S2 C53 F5 -178.0(2)
